data_4310025
loop_
_publ_author_name
'Shuichi Suzuki'
'Yasushi Morita'
'Kozo Fukui'
'Kazunobu Sato'
'Daisuke Shiomi'
'Takeji Takui'
'Kazuhiro Nakasuji'

_publ_contact_author_address
;
Department of chemistry
Graduate School of Science
Osaka University
Toyonaka, Osaka 560-0043
Japan
;
_publ_contact_author_email morita@chem.sci.osaka-u.ac.jp
_publ_contact_author_fax 81-6-6850-5395
_publ_contact_author_name 'Yasushi Morita'
_publ_contact_author_phone 81-6-6850-5393
_publ_section_title
;
Hexaazaphenalenyl Anion Revisited: A Highly Symmetric Planar \p System
with Multiple-Networking Ability for Self-Assembled Metal Complexation
;
_journal_name_full 'Inorganic Chemistry'
_journal_page_first 8197
_journal_page_last 8199
_journal_paper_doi 10.1021/ic051583m
_journal_volume 44
_journal_year 2005
_chemical_formula_moiety 'C7 H7 K N6 O2 '
_chemical_formula_sum 'C7 H7 K N6 O2'
_chemical_formula_weight 246.27
_chemical_melting_point 573
_chemical_name_common KHAP
_chemical_name_systematic
; 
potassium salt of 1,3,4,6,7,9-Hexaazaphenalenyl anion
;
_space_group_IT_number 15
_symmetry_cell_setting monoclinic
_symmetry_Int_Tables_number 15
_symmetry_space_group_name_Hall '-C 2yc'
_symmetry_space_group_name_H-M 'C 1 2/c 1'
_audit_creation_date 'Fri May  6 20:30:23 2005'
_audit_creation_method 'by teXsan'
_cell_angle_alpha 90
_cell_angle_beta 111.818(2)
_cell_angle_gamma 90
_cell_formula_units_Z 4
_cell_length_a 10.2649(6)
_cell_length_b 14.924(1)
_cell_length_c 6.6971(3)
_cell_measurement_reflns_used 2906
_cell_measurement_temperature 200.2
_cell_measurement_theta_max 27.4
_cell_measurement_theta_min 4.7
_cell_volume 952.46(10)
_computing_cell_refinement PROCESS-AUTO
_computing_data_collection PROCESS-AUTO
_computing_data_reduction 'teXsan Ver. 1.11'
_computing_publication_material 'teXsan Ver. 1.11'
_computing_structure_refinement 'SHELXL-97 (Sheldrick, 1997)'
_computing_structure_solution 'SHELXS-97 (Sheldrick, 1990)'
_diffrn_detector_area_resol_mean 10.00
_diffrn_measured_fraction_theta_full 0.995
_diffrn_measured_fraction_theta_max 0.995
_diffrn_measurement_device_type 'Rigaku RAXIS-RAPID Imaging Plate'
_diffrn_measurement_method \w
_diffrn_radiation_type 'Mo K\a'
_diffrn_radiation_wavelength 0.7107
_diffrn_reflns_av_R_equivalents 0.0637
_diffrn_reflns_limit_h_max 13
_diffrn_reflns_limit_h_min -12
_diffrn_reflns_limit_k_max 19
_diffrn_reflns_limit_k_min -19
_diffrn_reflns_limit_l_max 7
_diffrn_reflns_limit_l_min -8
_diffrn_reflns_number 4040
_diffrn_reflns_theta_full 27.48
_diffrn_reflns_theta_max 27.49
_exptl_absorpt_coefficient_mu 0.553
_exptl_absorpt_correction_T_max 0.946
_exptl_absorpt_correction_T_min 0.552
_exptl_absorpt_correction_type multi-scan
_exptl_absorpt_process_details '(Higashi, 1995)'
_exptl_crystal_colour colorless
_exptl_crystal_density_diffrn 1.718
_exptl_crystal_density_method 'not measured'
_exptl_crystal_description block
_exptl_crystal_F_000 504
_exptl_crystal_size_max 0.350
_exptl_crystal_size_mid 0.200
_exptl_crystal_size_min 0.100
_refine_diff_density_max 0.451
_refine_diff_density_min -0.564
_refine_ls_extinction_method none
_refine_ls_goodness_of_fit_ref 1.166
_refine_ls_hydrogen_treatment mixed
_refine_ls_number_parameters 75
_refine_ls_number_reflns 1091
_refine_ls_R_factor_gt 0.0413
_refine_ls_shift/su_max 0.000
_refine_ls_structure_factor_coef Fsqd
_refine_ls_weighting_details 'calc w=1/[\s^2^(Fo^2^)+(0.0801P)^2^+0.9715P] where P=(Fo^2^+2Fc^2^)/3'
_refine_ls_weighting_scheme calc
_refine_ls_wR_factor_gt 0.1187
_reflns_number_gt 1054
_reflns_number_total 1091
_reflns_threshold_expression >2sigma(I)
_cod_data_source_file ic051583msi20050915_054754.cif
_cod_data_source_block KHAP
_cod_original_cell_volume 952.5(1)
_cod_original_formula_sum 'C7 H7 K N6 O2 '
_cod_database_code 4310025

loop_
_symmetry_equiv_pos_as_xyz
x,y,z
-x,y,1/2-z
-x,-y,-z
x,-y,1/2+z
1/2+x,1/2+y,z
1/2-x,1/2+y,1/2-z
1/2-x,1/2-y,-z
1/2+x,1/2-y,1/2+z

loop_
_atom_site_label
_atom_site_type_symbol
_atom_site_fract_x
_atom_site_fract_y
_atom_site_fract_z
_atom_site_U_iso_or_equiv
_atom_site_adp_type
_atom_site_occupancy
_atom_site_symmetry_multiplicity
_atom_site_calc_flag
_atom_site_refinement_flags
_atom_site_disorder_assembly
_atom_site_disorder_group
K1 K 0.5000 0.01037(4) 0.2500 0.0206(2) Uani 1 2 d S . .
O1 O 0.59184(15) -0.13859(10) 0.0733(3) 0.0276(4) Uani 1 1 d . . .
N1 N 0.87371(16) -0.08346(11) 0.1918(3) 0.0192(4) Uani 1 1 d . . .
N2 N 0.75062(16) 0.05204(11) 0.1379(3) 0.0198(4) Uani 1 1 d . . .
N3 N 0.87826(17) 0.19162(11) 0.2001(3) 0.0209(4) Uani 1 1 d . . .
C1 C 1.0000 -0.12130(17) 0.2500 0.0198(5) Uani 1 2 d S . .
C2 C 0.8729(2) 0.00699(12) 0.1920(3) 0.0164(4) Uani 1 1 d . . .
C3 C 0.76310(19) 0.14123(13) 0.1476(3) 0.0217(4) Uani 1 1 d . . .
C4 C 1.0000 0.14663(17) 0.2500 0.0173(5) Uani 1 2 d S . .
C5 C 1.0000 0.05317(16) 0.2500 0.0147(5) Uani 1 2 d S . .
H1 H 1.0000 -0.1883 0.2500 0.032 Uiso 1 2 d S . .
H2 H 0.6731 0.1789 0.1069 0.032 Uiso 1 1 d . . .
H3 H 0.6972 -0.1260 0.1306 0.032 Uiso 1 1 d . . .
H4 H 0.5876 -0.1922 0.1426 0.032 Uiso 1 1 d . . .

loop_
_atom_site_aniso_label
_atom_site_aniso_U_11
_atom_site_aniso_U_22
_atom_site_aniso_U_33
_atom_site_aniso_U_23
_atom_site_aniso_U_13
_atom_site_aniso_U_12
K1 0.0210(4) 0.0224(4) 0.0187(3) 0.000 0.0079(3) 0.000
O1 0.0209(7) 0.0219(7) 0.0371(8) 0.0080(6) 0.0076(6) -0.0009(5)
N1 0.0184(8) 0.0158(7) 0.0229(8) 0.0000(6) 0.0071(7) -0.0019(5)
N2 0.0142(8) 0.0189(8) 0.0251(8) 0.0015(6) 0.0060(6) 0.0000(5)
N3 0.0171(8) 0.0170(7) 0.0275(9) 0.0011(6) 0.0068(7) 0.0018(5)
C1 0.0221(13) 0.0151(11) 0.0214(12) 0.000 0.0071(10) 0.000
C2 0.0183(10) 0.0160(8) 0.0144(9) 0.0005(6) 0.0054(7) -0.0006(6)
C3 0.0183(9) 0.0182(9) 0.0267(10) 0.0018(7) 0.0063(8) 0.0022(7)
C4 0.0217(13) 0.0139(11) 0.0165(11) 0.000 0.0072(10) 0.000
C5 0.0133(11) 0.0154(11) 0.0140(11) 0.000 0.0035(9) 0.000

loop_
_atom_type_symbol
_atom_type_description
_atom_type_scat_dispersion_real
_atom_type_scat_dispersion_imag
_atom_type_scat_source
C C 0.003 0.002
;International Tables for Crystallography
(1992, Vol. C, Tables 4.2.6.8 and 6.1.1.4)
;
H H 0.000 0.000
;International Tables for Crystallography
(1992, Vol. C, Table 6.1.1.4)
;
N N 0.006 0.003
;International Tables for Crystallography
(1992, Vol. C, Tables 4.2.6.8 and 6.1.1.4)
;
K K 0.200 0.250
;International Tables for Crystallography
(1992, Vol. C, Tables 4.2.6.8 and 6.1.1.4)
;
O O 0.011 0.006
;International Tables for Crystallography
(1992, Vol. C, Tables 4.2.6.8 and 6.1.1.4)
;

loop_
_geom_angle_atom_site_label_1
_geom_angle_atom_site_label_2
_geom_angle_atom_site_label_3
_geom_angle
_geom_angle_site_symmetry_1
_geom_angle_site_symmetry_3
_geom_angle_publ_flag
O1 K1 O1 92.95(7) 5_655 6_556 yes
O1 K1 O1 142.65(6) 5_655 2_655 yes
O1 K1 O1 106.47(4) 6_556 2_655 yes
O1 K1 O1 106.47(4) 5_655 . yes
O1 K1 O1 142.65(6) 6_556 . yes
O1 K1 O1 76.93(6) 2_655 . yes
O1 K1 N2 74.72(4) 5_655 . yes
O1 K1 N2 88.75(5) 6_556 . yes
O1 K1 N2 135.64(4) 2_655 . yes
O1 K1 N2 67.02(4) . . yes
O1 K1 N2 88.75(5) 5_655 2_655 yes
O1 K1 N2 74.72(4) 6_556 2_655 yes
O1 K1 N2 67.02(4) 2_655 2_655 yes
O1 K1 N2 135.64(4) . 2_655 yes
N2 K1 N2 156.08(6) . 2_655 yes
O1 K1 N2 67.13(4) 5_655 5_655 yes
O1 K1 N2 144.10(4) 6_556 5_655 yes
O1 K1 N2 79.04(4) 2_655 5_655 yes
O1 K1 N2 73.20(4) . 5_655 yes
N2 K1 N2 112.40(3) . 5_655 yes
N2 K1 N2 75.27(4) 2_655 5_655 yes
O1 K1 N2 144.10(4) 5_655 6_556 yes
O1 K1 N2 67.13(4) 6_556 6_556 yes
O1 K1 N2 73.20(4) 2_655 6_556 yes
O1 K1 N2 79.04(4) . 6_556 yes
N2 K1 N2 75.27(4) . 6_556 yes
N2 K1 N2 112.40(3) 2_655 6_556 yes
N2 K1 N2 144.36(6) 5_655 6_556 yes
O1 K1 K1 54.06(4) 5_655 5_655 yes
O1 K1 K1 135.54(4) 6_556 5_655 yes
O1 K1 K1 117.77(4) 2_655 5_655 yes
O1 K1 K1 52.41(3) . 5_655 yes
N2 K1 K1 56.81(3) . 5_655 yes
N2 K1 K1 125.84(3) 2_655 5_655 yes
N2 K1 K1 55.59(3) 5_655 5_655 yes
N2 K1 K1 120.58(3) 6_556 5_655 yes
O1 K1 K1 135.54(4) 5_655 5_656 yes
O1 K1 K1 54.06(4) 6_556 5_656 yes
O1 K1 K1 52.41(3) 2_655 5_656 yes
O1 K1 K1 117.77(4) . 5_656 yes
N2 K1 K1 125.84(3) . 5_656 yes
N2 K1 K1 56.81(3) 2_655 5_656 yes
N2 K1 K1 120.58(3) 5_655 5_656 yes
N2 K1 K1 55.59(3) 6_556 5_656 yes
K1 K1 K1 169.43(4) 5_655 5_656 yes
K1 O1 K1 73.53(4) 5_655 . yes
K1 O1 H3 99.87(9) 5_655 . no
K1 O1 H3 99.70(10) . . no
K1 O1 H4 155.80(12) 5_655 . no
K1 O1 H4 112.30(12) . . no
H3 O1 H4 102.07(13) . . no
C1 N1 C2 115.43(17) . . yes
C3 N2 C2 114.88(16) . . yes
C3 N2 K1 105.65(12) . . yes
C2 N2 K1 128.88(12) . . yes
C3 N2 K1 112.44(11) . 5_655 yes
C2 N2 K1 118.92(12) . 5_655 yes
K1 N2 K1 67.60(3) . 5_655 yes
C3 N3 C4 115.73(17) . . yes
N1 C1 N1 129.9(2) . 2_755 yes
N1 C1 H1 115.07(12) . . no
N1 C1 H1 115.07(12) 2_755 . no
N1 C2 N2 120.26(17) . . yes
N1 C2 C5 119.19(18) . . yes
N2 C2 C5 120.55(17) . . yes
N3 C3 N2 129.36(17) . . yes
N3 C3 H2 112.50(17) . . no
N2 C3 H2 118.13(17) . . no
N3 C4 N3 120.2(2) 2_755 . yes
N3 C4 C5 119.90(12) 2_755 . yes
N3 C4 C5 119.91(12) . . yes
C4 C5 C2 119.55(11) . 2_755 yes
C4 C5 C2 119.55(11) . . yes
C2 C5 C2 120.9(2) 2_755 . yes

loop_
_geom_bond_atom_site_label_1
_geom_bond_atom_site_label_2
_geom_bond_distance
_geom_bond_site_symmetry_2
_geom_bond_publ_flag
K1 O1 2.7785(15) 5_655 yes
K1 O1 2.7785(15) 6_556 yes
K1 O1 2.8392(17) 2_655 yes
K1 O1 2.8392(17) . yes
K1 N2 3.0009(16) . yes
K1 N2 3.0009(16) 2_655 yes
K1 N2 3.0440(16) 5_655 yes
K1 N2 3.0440(16) 6_556 yes
K1 K1 3.36283(18) 5_655 yes
K1 K1 3.36285(18) 5_656 yes
O1 K1 2.7785(15) 5_655 yes
O1 H3 1.0216(14) . no
O1 H4 0.9341(14) . no
N1 C1 1.3326(19) . yes
N1 C2 1.350(2) . yes
N2 C3 1.336(3) . yes
N2 C2 1.349(2) . yes
N2 K1 3.0440(16) 5_655 yes
N3 C3 1.333(3) . yes
N3 C4 1.347(2) . yes
C1 N1 1.3327(19) 2_755 yes
C1 H1 1.000(3) . no
C2 C5 1.397(2) . yes
C3 H2 1.0280(18) . no
C4 N3 1.347(2) 2_755 yes
C4 C5 1.395(3) . yes
C5 C2 1.397(2) 2_755 yes

loop_
_geom_torsion_atom_site_label_1
_geom_torsion_atom_site_label_2
_geom_torsion_atom_site_label_3
_geom_torsion_atom_site_label_4
_geom_torsion
_geom_torsion_site_symmetry_1
_geom_torsion_site_symmetry_2
_geom_torsion_site_symmetry_3
_geom_torsion_site_symmetry_4
_geom_torsion_publ_flag
O1 K1 O1 K1 0.0 5_655 . . 5_655 yes
O1 K1 O1 K1 -118.42(8) 6_556 . . 5_655 yes
O1 K1 O1 K1 141.48(6) 2_655 . . 5_655 yes
N2 K1 O1 K1 -64.92(4) . . . 5_655 yes
N2 K1 O1 K1 105.65(6) 2_655 . . 5_655 yes
N2 K1 O1 K1 59.17(4) 5_655 . . 5_655 yes
N2 K1 O1 K1 -143.43(4) 6_556 . . 5_655 yes
K1 K1 O1 K1 175.375(17) 5_656 . . 5_655 yes
O1 K1 N2 C3 51.51(12) 5_655 . . . yes
O1 K1 N2 C3 -41.90(12) 6_556 . . . yes
O1 K1 N2 C3 -154.43(11) 2_655 . . . yes
O1 K1 N2 C3 167.30(13) . . . . yes
N2 K1 N2 C3 3.72(11) 2_655 . . . yes
N2 K1 N2 C3 108.25(12) 5_655 . . . yes
N2 K1 N2 C3 -108.56(11) 6_556 . . . yes
K1 K1 N2 C3 108.25(12) 5_655 . . . yes
K1 K1 N2 C3 -84.17(12) 5_656 . . . yes
O1 K1 N2 C2 -166.59(16) 5_655 . . . yes
O1 K1 N2 C2 100.00(16) 6_556 . . . yes
O1 K1 N2 C2 -12.53(18) 2_655 . . . yes
O1 K1 N2 C2 -50.80(15) . . . . yes
N2 K1 N2 C2 145.62(16) 2_655 . . . yes
N2 K1 N2 C2 -109.84(16) 5_655 . . . yes
N2 K1 N2 C2 33.34(15) 6_556 . . . yes
K1 K1 N2 C2 -109.84(16) 5_655 . . . yes
K1 K1 N2 C2 57.73(17) 5_656 . . . yes
O1 K1 N2 K1 -56.75(4) 5_655 . . 5_655 yes
O1 K1 N2 K1 -150.15(4) 6_556 . . 5_655 yes
O1 K1 N2 K1 97.32(6) 2_655 . . 5_655 yes
O1 K1 N2 K1 59.04(4) . . . 5_655 yes
N2 K1 N2 K1 -104.54(3) 2_655 . . 5_655 yes
N2 K1 N2 K1 0.0 5_655 . . 5_655 yes
N2 K1 N2 K1 143.18(6) 6_556 . . 5_655 yes
K1 K1 N2 K1 167.58(5) 5_656 . . 5_655 yes
C2 N1 C1 N1 -0.18(12) . . . 2_755 yes
C1 N1 C2 N2 -179.31(14) . . . . yes
C1 N1 C2 C5 0.4(2) . . . . yes
C3 N2 C2 N1 178.86(18) . . . . yes
K1 N2 C2 N1 39.8(2) . . . . yes
K1 N2 C2 N1 -43.7(2) 5_655 . . . yes
C3 N2 C2 C5 -0.8(2) . . . . yes
K1 N2 C2 C5 -139.89(12) . . . . yes
K1 N2 C2 C5 136.66(12) 5_655 . . . yes
C4 N3 C3 N2 0.3(3) . . . . yes
C2 N2 C3 N3 1.0(3) . . . . yes
K1 N2 C3 N3 149.03(19) . . . . yes
K1 N2 C3 N3 -139.19(19) 5_655 . . . yes
C3 N3 C4 N3 178.32(19) . . . 2_755 yes
C3 N3 C4 C5 -1.68(19) . . . . yes
N3 C4 C5 C2 1.84(13) 2_755 . . 2_755 yes
N3 C4 C5 C2 -178.16(13) . . . 2_755 yes
N3 C4 C5 C2 -178.16(13) 2_755 . . . yes
N3 C4 C5 C2 1.84(13) . . . . yes
N1 C2 C5 C4 179.81(12) . . . . yes
N2 C2 C5 C4 -0.5(2) . . . . yes
N1 C2 C5 C2 -0.19(12) . . . 2_755 yes
N2 C2 C5 C2 179.5(2) . . . 2_755 yes
